data_4074039
loop_
_publ_author_name
'Brissy, Delphine'
'Skander, Myriem'
'Retailleau, Pascal'
'Marinetti, Angela'

_publ_section_title
;
 N-Heterocyclic Carbenes in the Synthesis of Axially Chiral Square-Planar
 Platinum Complexes
;
_journal_issue 24
_journal_name_full Organometallics
_journal_page_first 5782
_journal_paper_doi 10.1021/om700839y
_journal_volume 26
_journal_year 2007
_chemical_absolute_configuration ad
_chemical_formula_moiety 'C44 H41 I N3 P2 Pt, I, 1.25(C H2 Cl2)'
_chemical_formula_sum 'C45.25 H43.5 Cl2.5 I2 N3 P2 Pt'
_chemical_formula_weight 1228.79
_chemical_name_systematic
; 
 ? 
;
_space_group_IT_number 4
_symmetry_cell_setting monoclinic
_symmetry_space_group_name_Hall 'P 2yb'
_symmetry_space_group_name_H-M 'P 1 21 1'
_atom_sites_solution_hydrogens difmap
_atom_sites_solution_primary direct
_atom_sites_solution_secondary difmap
_audit_creation_method SHELXL-97
_cell_angle_alpha 90.00
_cell_angle_beta 102.398(5)
_cell_angle_gamma 90.00
_cell_formula_units_Z 2
_cell_length_a 10.157(3)
_cell_length_b 22.071(5)
_cell_length_c 11.089(3)
_cell_measurement_reflns_used 3983
_cell_measurement_temperature 293(2)
_cell_measurement_theta_max 25.03
_cell_measurement_theta_min 0.41
_cell_volume 2427.9(11)
_computing_cell_refinement 'DENZO (Otwinowski & Minor, 1997) COLLECT (Hooft, 1998)'
_computing_data_collection 'DENZO (Otwinowski & Minor, 1997) COLLECT (Hooft, 1998)'
_computing_data_reduction 'HKL package (Otwinowski & Minor, 1997)'
_computing_molecular_graphics 'PLATON (Spek, 1980-2004)'
_computing_publication_material 'SHELXL-97 (Sheldrick, 1997)'
_computing_structure_refinement 'SHELXL-97 (Sheldrick, 1997)'
_computing_structure_solution 'SHELXS-97 (Sheldrick, 1990)'
_diffrn_ambient_temperature 293(2)
_diffrn_measured_fraction_theta_full .988
_diffrn_measured_fraction_theta_max .988
_diffrn_measurement_device_type 'Nonius kappa-CCD diffractometer'
_diffrn_measurement_method 'phi and omega scans'
_diffrn_radiation_monochromator graphite
_diffrn_radiation_source 'fine-focus sealed tube'
_diffrn_radiation_type MoK\a
_diffrn_radiation_wavelength 0.71069
_diffrn_reflns_av_R_equivalents 0.0975
_diffrn_reflns_av_sigmaI/netI 0.0830
_diffrn_reflns_limit_h_max 12
_diffrn_reflns_limit_h_min -12
_diffrn_reflns_limit_k_max 26
_diffrn_reflns_limit_k_min -26
_diffrn_reflns_limit_l_max 13
_diffrn_reflns_limit_l_min -12
_diffrn_reflns_number 20639
_diffrn_reflns_theta_full 25.06
_diffrn_reflns_theta_max 25.06
_diffrn_reflns_theta_min 1.88
_exptl_absorpt_coefficient_mu 4.397
_exptl_absorpt_correction_T_max 0.53675
_exptl_absorpt_correction_T_min 0.37450
_exptl_absorpt_correction_type gaussian
_exptl_absorpt_process_details 'N.W. Alcock (1970). Cryst. Computing, p271'
_exptl_crystal_colour colourless
_exptl_crystal_density_diffrn 1.681
_exptl_crystal_density_method 'not measured'
_exptl_crystal_description 'epitaxially twinned prism'
_exptl_crystal_F_000 1185
_exptl_crystal_size_max 0.32
_exptl_crystal_size_mid 0.22
_exptl_crystal_size_min 0.20
_refine_diff_density_max 5.166
_refine_diff_density_min -2.472
_refine_diff_density_rms .214
_refine_ls_abs_structure_details 'Flack H D (1983), Acta Cryst. A39, 876-881'
_refine_ls_abs_structure_Flack 0.10(2)
_refine_ls_extinction_method none
_refine_ls_goodness_of_fit_ref 1.081
_refine_ls_hydrogen_treatment constr
_refine_ls_matrix_type full
_refine_ls_number_parameters 511
_refine_ls_number_reflns 4364
_refine_ls_number_restraints 232
_refine_ls_restrained_S_all 1.055
_refine_ls_R_factor_all 0.0888
_refine_ls_R_factor_gt 0.0731
_refine_ls_shift/su_max 0.004
_refine_ls_shift/su_mean 0.000
_refine_ls_structure_factor_coef Fsqd
_refine_ls_weighting_details 'calc w=1/[\s^2^(Fo^2^)+(0.1261P)^2^+12.8171P] where P=(Fo^2^+2Fc^2^)/3'
_refine_ls_weighting_scheme calc
_refine_ls_wR_factor_gt 0.1929
_refine_ls_wR_factor_ref 0.2066
_reflns_number_gt 6603
_reflns_number_total 8282
_reflns_threshold_expression >2sigma(I)
_cod_data_source_file om700839y-file003.cif
_cod_data_source_block db089gaussian
_cod_original_sg_symbol_H-M 'P 21'
_cod_original_formula_sum 'C45.25 H43.50 Cl2.50 I2 N3 P2 Pt'
_cod_database_code 4074039

loop_
_symmetry_equiv_pos_as_xyz
'x, y, z'
'-x, y+1/2, -z'

loop_
_atom_site_label
_atom_site_type_symbol
_atom_site_fract_x
_atom_site_fract_y
_atom_site_fract_z
_atom_site_U_iso_or_equiv
_atom_site_adp_type
_atom_site_occupancy
_atom_site_symmetry_multiplicity
_atom_site_calc_flag
_atom_site_refinement_flags
Pt1 Pt 0.70228(7) 0.7335(6) 0.78340(7) 0.0469(3) Uani 1 1 d .
I1 I 0.96812(14) 0.7283(6) 0.84652(14) 0.0646(5) Uani 1 1 d .
I2 I 0.3171(3) 0.8991(6) 0.3162(2) 0.0923(7) Uani 1 1 d .
P2 P 0.7162(6) 0.7271(7) 0.5817(5) 0.0508(14) Uani 1 1 d U
P1 P 0.4769(5) 0.7429(7) 0.7093(6) 0.0582(15) Uani 1 1 d U
N1 N 0.658(2) 0.7076(11) 1.045(2) 0.056(5) Uani 1 1 d U
N2 N 0.6388(19) 0.7370(16) 1.1550(17) 0.066(5) Uani 1 1 d .
N3 N 0.692(2) 0.8018(11) 1.0238(19) 0.057(5) Uani 1 1 d .
C3 C 0.6898(17) 0.7481(11) 0.961(2) 0.044(5) Uani 1 1 d .
C2 C 0.550(3) 0.740(2) 0.476(2) 0.085(7) Uani 1 1 d U
H2A H 0.5595 0.7674 0.4098 0.102 Uiso 1 1 calc R
H2B H 0.5129 0.7021 0.4395 0.102 Uiso 1 1 calc R
C1 C 0.451(3) 0.7689(15) 0.554(2) 0.069(6) Uani 1 1 d U
H1A H 0.3591 0.7601 0.5125 0.083 Uiso 1 1 calc R
H1B H 0.4624 0.8126 0.5548 0.083 Uiso 1 1 calc R
C12A C 0.814(3) 0.7867(15) 0.538(3) 0.076(7) Uani 1 1 d U
C12B C 0.770(4) 0.8471(17) 0.546(4) 0.097(8) Uani 1 1 d U
H12B H 0.6880 0.8539 0.5686 0.116 Uiso 1 1 calc R
C12C C 0.846(5) 0.8972(19) 0.521(4) 0.109(9) Uani 1 1 d U
H12C H 0.8190 0.9368 0.5313 0.131 Uiso 1 1 calc R
C12D C 0.966(4) 0.8845(18) 0.479(3) 0.104(8) Uani 1 1 d U
H12D H 1.0176 0.9159 0.4577 0.125 Uiso 1 1 calc R
C12E C 1.003(4) 0.8288(18) 0.471(3) 0.098(8) Uani 1 1 d U
H12E H 1.0832 0.8226 0.4454 0.118 Uiso 1 1 calc R
C12F C 0.939(3) 0.7801(17) 0.496(3) 0.088(7) Uani 1 1 d U
H12F H 0.9730 0.7418 0.4864 0.106 Uiso 1 1 calc R
C13A C 0.779(3) 0.6563(14) 0.530(2) 0.059(6) Uani 1 1 d .
C13B C 0.782(3) 0.6480(15) 0.410(3) 0.074(7) Uani 1 1 d .
H13B H 0.7628 0.6799 0.3541 0.089 Uiso 1 1 calc R
C13C C 0.813(4) 0.5912(17) 0.371(3) 0.101(12) Uani 1 1 d .
H13C H 0.8129 0.5857 0.2881 0.121 Uiso 1 1 calc R
C13D C 0.842(3) 0.5440(15) 0.447(3) 0.080(8) Uani 1 1 d .
H13D H 0.8653 0.5071 0.4162 0.096 Uiso 1 1 calc R
C13E C 0.839(4) 0.5498(16) 0.573(4) 0.101(13) Uani 1 1 d .
H13E H 0.8580 0.5172 0.6271 0.122 Uiso 1 1 calc R
C13F C 0.805(2) 0.6076(12) 0.614(2) 0.053(5) Uani 1 1 d .
H13F H 0.7991 0.6132 0.6962 0.064 Uiso 1 1 calc R
C14A C 0.640(3) 0.6440(13) 1.032(3) 0.065(6) Uani 1 1 d U
C14B C 0.739(4) 0.6111(14) 0.986(3) 0.076(7) Uani 1 1 d U
H14B H 0.8163 0.6290 0.9695 0.091 Uiso 1 1 calc R
C14C C 0.711(4) 0.5496(14) 0.969(4) 0.095(8) Uani 1 1 d U
H14C H 0.7642 0.5255 0.9292 0.114 Uiso 1 1 calc R
C14D C 0.599(4) 0.5234(17) 1.013(4) 0.114(9) Uani 1 1 d U
H14D H 0.5916 0.4817 1.0206 0.137 Uiso 1 1 calc R
C14E C 0.513(4) 0.5574(18) 1.040(5) 0.116(9) Uani 1 1 d U
H14E H 0.4310 0.5403 1.0456 0.140 Uiso 1 1 calc R
C14F C 0.529(3) 0.6195(16) 1.063(4) 0.093(8) Uani 1 1 d U
H14F H 0.4686 0.6423 1.0961 0.112 Uiso 1 1 calc R
C11A C 0.382(2) 0.7944(14) 0.789(3) 0.068(7) Uani 1 1 d .
C11B C 0.373(3) 0.7809(16) 0.907(3) 0.080(8) Uani 1 1 d .
H11B H 0.4092 0.7454 0.9454 0.096 Uiso 1 1 calc R
C11C C 0.306(3) 0.8228(18) 0.968(3) 0.087(9) Uani 1 1 d .
H11C H 0.3020 0.8175 1.0506 0.104 Uiso 1 1 calc R
C11D C 0.248(4) 0.871(2) 0.902(7) 0.16(3) Uani 1 1 d .
H11D H 0.1950 0.8966 0.9396 0.187 Uiso 1 1 calc R
C11E C 0.262(5) 0.887(2) 0.784(5) 0.120(16) Uani 1 1 d .
H11E H 0.2312 0.9231 0.7457 0.144 Uiso 1 1 calc R
C11F C 0.321(4) 0.8457(17) 0.730(3) 0.098(11) Uani 1 1 d .
H11F H 0.3231 0.8511 0.6476 0.117 Uiso 1 1 calc R
C4 C 0.660(3) 0.7922(14) 1.138(2) 0.064(7) Uani 1 1 d .
C5 C 0.660(3) 0.8517(15) 1.204(3) 0.082(9) Uani 1 1 d .
H5A H 0.5829 0.8553 1.2428 0.099 Uiso 1 1 calc R
H5B H 0.7424 0.8581 1.2656 0.099 Uiso 1 1 calc R
C6 C 0.649(4) 0.8930(14) 1.097(3) 0.086(9) Uani 1 1 d .
H6A H 0.6927 0.9313 1.1244 0.103 Uiso 1 1 calc R
H6B H 0.5551 0.9011 1.0614 0.103 Uiso 1 1 calc R
C7 C 0.716(2) 0.8644(13) 1.000(3) 0.054(6) Uani 1 1 d .
H7 H 0.6707 0.8763 0.9167 0.065 Uiso 1 1 calc R
C8 C 0.874(3) 0.8784(14) 1.025(3) 0.071(8) Uani 1 1 d .
H8A H 0.9132 0.8716 1.1119 0.085 Uiso 1 1 calc R
H8B H 0.9160 0.8503 0.9776 0.085 Uiso 1 1 calc R
C9A C 0.904(2) 0.9416(9) 0.992(2) 0.089(7) Uani 1 1 d GU
C9B C 0.890(3) 0.9588(12) 0.870(2) 0.124(10) Uani 1 1 d GU
H9B H 0.8743 0.9297 0.8075 0.148 Uiso 1 1 calc R
C9C C 0.900(3) 1.0195(13) 0.840(2) 0.138(11) Uani 1 1 d GU
H9C H 0.8908 1.0310 0.7575 0.165 Uiso 1 1 calc R
C9D C 0.924(3) 1.0630(10) 0.932(3) 0.135(11) Uani 1 1 d GU
H9D H 0.9308 1.1037 0.9122 0.162 Uiso 1 1 calc R
C9E C 0.938(3) 1.0458(11) 1.055(3) 0.126(10) Uani 1 1 d GU
H9E H 0.9543 1.0750 1.1170 0.151 Uiso 1 1 calc R
C9F C 0.928(3) 0.9851(12) 1.085(2) 0.113(9) Uani 1 1 d GU
H9F H 0.9378 0.9736 1.1670 0.136 Uiso 1 1 calc R
C10A C 0.391(2) 0.6726(13) 0.697(2) 0.059(5) Uani 1 1 d U
C10B C 0.463(3) 0.6185(14) 0.710(3) 0.076(6) Uani 1 1 d U
H10B H 0.5565 0.6185 0.7243 0.091 Uiso 1 1 calc R
C10C C 0.390(3) 0.5636(16) 0.699(3) 0.089(7) Uani 1 1 d U
H10C H 0.4373 0.5273 0.7131 0.107 Uiso 1 1 calc R
C10D C 0.250(4) 0.562(2) 0.669(4) 0.105(8) Uani 1 1 d U
H10D H 0.2027 0.5256 0.6603 0.126 Uiso 1 1 calc R
C10E C 0.184(4) 0.616(2) 0.652(4) 0.111(9) Uani 1 1 d U
H10E H 0.0903 0.6168 0.6314 0.134 Uiso 1 1 calc R
C10F C 0.253(3) 0.671(2) 0.665(4) 0.102(9) Uani 1 1 d U
H10F H 0.2047 0.7066 0.6510 0.123 Uiso 1 1 calc R
Cl2 Cl 0.573(3) 1.0730(10) 0.631(2) 0.132(8) Uani 0.50 1 d PDU
Cl1 Cl 0.550(3) 0.9485(9) 0.6934(19) 0.109(6) Uani 0.50 1 d PDU
C1' C 0.505(10) 1.0047(8) 0.592(7) 0.13(2) Uani 0.50 1 d PDU
H1'1 H 0.4080 1.0087 0.5757 0.158 Uiso 0.50 1 calc PR
H1'2 H 0.5286 0.9927 0.5146 0.158 Uiso 0.50 1 calc PR
Cl4 Cl 0.9871(17) 0.7194(11) 1.2202(15) 0.135(7) Uani 0.75 1 d P
Cl3 Cl 1.2762(19) 0.7030(12) 1.226(2) 0.183(11) Uani 0.75 1 d P
C2' C 1.129(4) 0.742(3) 1.200(4) 0.093(13) Uani 0.75 1 d P
H2'1 H 1.1486 0.7787 1.2497 0.112 Uiso 0.75 1 calc PR
H2'2 H 1.1137 0.7550 1.1150 0.112 Uiso 0.75 1 calc PR

loop_
_atom_site_aniso_label
_atom_site_aniso_U_11
_atom_site_aniso_U_22
_atom_site_aniso_U_33
_atom_site_aniso_U_23
_atom_site_aniso_U_13
_atom_site_aniso_U_12
Pt1 0.0452(4) 0.0442(4) 0.0535(4) 0.0040(5) 0.0153(3) -0.0025(5)
I1 0.0462(7) 0.0805(12) 0.0690(9) -0.0054(11) 0.0165(6) 0.0011(10)
I2 0.1130(18) 0.0704(12) 0.1069(16) -0.0026(11) 0.0531(13) 0.0062(12)
P2 0.049(3) 0.053(4) 0.055(3) -0.003(3) 0.020(2) -0.008(3)
P1 0.047(2) 0.056(4) 0.072(3) -0.001(3) 0.011(2) -0.001(3)
N1 0.050(10) 0.054(8) 0.073(13) -0.001(9) 0.032(10) -0.001(8)
N2 0.064(10) 0.084(13) 0.061(10) 0.007(16) 0.037(8) -0.018(17)
N3 0.061(12) 0.055(11) 0.063(12) 0.001(9) 0.031(10) 0.005(10)
C3 0.032(8) 0.044(14) 0.065(11) 0.014(9) 0.031(8) 0.006(8)
C2 0.066(11) 0.12(2) 0.072(10) 0.015(19) 0.011(8) 0.019(18)
C1 0.057(10) 0.076(16) 0.071(10) 0.003(11) 0.004(10) 0.010(11)
C12A 0.094(16) 0.064(10) 0.079(15) 0.004(13) 0.039(14) -0.030(13)
C12B 0.12(2) 0.067(12) 0.11(2) 0.009(16) 0.058(18) -0.020(13)
C12C 0.14(2) 0.067(12) 0.12(2) 0.010(17) 0.042(18) -0.033(14)
C12D 0.13(2) 0.086(12) 0.103(19) 0.010(16) 0.035(16) -0.057(16)
C12E 0.095(17) 0.099(14) 0.11(2) 0.006(17) 0.041(15) -0.048(14)
C12F 0.093(16) 0.076(12) 0.104(18) 0.013(15) 0.038(14) -0.023(12)
C13A 0.079(17) 0.056(15) 0.040(13) 0.007(11) 0.010(12) 0.001(13)
C13B 0.079(18) 0.072(17) 0.072(18) 0.007(14) 0.019(15) 0.005(15)
C13C 0.15(3) 0.09(2) 0.073(19) -0.019(18) 0.03(2) 0.04(2)
C13D 0.10(2) 0.060(16) 0.09(2) -0.016(15) 0.027(17) 0.001(16)
C13E 0.08(2) 0.059(17) 0.15(4) 0.03(2) 0.00(2) -0.006(16)
C13F 0.051(12) 0.045(12) 0.068(15) 0.010(11) 0.024(11) -0.010(10)
C14A 0.069(13) 0.050(9) 0.087(15) 0.015(11) 0.038(12) -0.005(8)
C14B 0.082(16) 0.047(9) 0.107(19) 0.002(12) 0.041(14) 0.002(10)
C14C 0.098(17) 0.048(10) 0.14(2) -0.004(14) 0.025(16) 0.000(11)
C14D 0.105(19) 0.053(13) 0.18(3) 0.010(17) 0.018(19) -0.022(11)
C14E 0.095(18) 0.071(12) 0.19(3) 0.037(18) 0.043(18) -0.022(12)
C14F 0.071(14) 0.072(11) 0.15(2) 0.028(15) 0.050(15) -0.009(11)
C11A 0.043(12) 0.066(15) 0.10(2) -0.018(15) 0.039(14) -0.009(12)
C11B 0.059(15) 0.080(18) 0.11(2) 0.006(17) 0.033(16) 0.006(14)
C11C 0.060(16) 0.10(3) 0.10(2) -0.03(2) 0.032(17) -0.014(18)
C11D 0.06(2) 0.08(3) 0.33(8) -0.11(4) 0.06(4) -0.01(2)
C11E 0.15(4) 0.08(2) 0.15(4) -0.01(2) 0.08(3) 0.04(3)
C11F 0.10(2) 0.08(2) 0.10(2) 0.004(18) 0.01(2) 0.05(2)
C4 0.076(17) 0.068(16) 0.064(15) 0.007(12) 0.050(13) 0.017(13)
C5 0.08(2) 0.072(18) 0.11(2) -0.025(16) 0.049(18) 0.010(15)
C6 0.11(2) 0.050(14) 0.12(2) -0.014(16) 0.07(2) 0.010(15)
C7 0.028(10) 0.060(14) 0.079(17) -0.015(12) 0.021(11) 0.003(10)
C8 0.057(14) 0.066(16) 0.095(19) 0.019(14) 0.026(14) -0.024(13)
C9A 0.070(15) 0.071(13) 0.129(18) 0.002(11) 0.032(17) -0.011(14)
C9B 0.12(2) 0.097(15) 0.136(17) 0.034(14) -0.02(2) -0.018(19)
C9C 0.13(2) 0.103(17) 0.16(2) 0.040(14) -0.02(2) -0.02(2)
C9D 0.10(2) 0.095(17) 0.21(3) 0.018(15) 0.03(3) -0.02(2)
C9E 0.12(2) 0.074(13) 0.20(2) -0.014(16) 0.05(2) -0.022(18)
C9F 0.10(2) 0.077(14) 0.171(19) -0.019(13) 0.05(2) -0.038(16)
C10A 0.048(9) 0.065(8) 0.082(14) -0.019(11) 0.054(11) -0.009(7)
C10B 0.072(11) 0.056(8) 0.102(17) 0.000(13) 0.024(14) -0.006(8)
C10C 0.095(13) 0.067(9) 0.115(19) -0.026(14) 0.046(16) -0.020(11)
C10D 0.090(13) 0.105(14) 0.14(2) -0.035(18) 0.067(17) -0.035(12)
C10E 0.064(12) 0.115(16) 0.16(2) -0.04(2) 0.042(17) -0.034(9)
C10F 0.052(9) 0.102(14) 0.15(2) -0.034(19) 0.022(16) -0.016(8)
Cl2 0.16(2) 0.105(11) 0.130(16) 0.050(12) 0.042(16) -0.005(15)
Cl1 0.151(17) 0.070(8) 0.105(12) -0.007(8) 0.027(12) -0.009(10)
C1' 0.16(5) 0.10(2) 0.11(4) 0.00(2) -0.02(4) 0.04(3)
Cl4 0.118(9) 0.18(2) 0.120(10) -0.030(11) 0.065(8) -0.029(11)
Cl3 0.119(12) 0.165(16) 0.23(2) -0.072(15) -0.049(14) 0.060(12)
C2' 0.068(19) 0.12(4) 0.08(2) 0.00(3) 0.000(17) 0.01(3)

loop_
_atom_type_symbol
_atom_type_description
_atom_type_scat_dispersion_real
_atom_type_scat_dispersion_imag
_atom_type_scat_source
C C .0033 .0016 'International Tables Vol C Tables 4.2.6.8 and 6.1.1.4'
H H .0000 .0000 'International Tables Vol C Tables 4.2.6.8 and 6.1.1.4'
N N .0061 .0033 'International Tables Vol C Tables 4.2.6.8 and 6.1.1.4'
P P .1023 .0942 'International Tables Vol C Tables 4.2.6.8 and 6.1.1.4'
I I -.4742 1.8119 'International Tables Vol C Tables 4.2.6.8 and 6.1.1.4'
Pt Pt -1.7033 8.3905 'International Tables Vol C Tables 4.2.6.8 and 6.1.1.4'
Cl Cl .1484 .1585 'International Tables Vol C Tables 4.2.6.8 and 6.1.1.4'

loop_
_geom_angle_atom_site_label_1
_geom_angle_atom_site_label_2
_geom_angle_atom_site_label_3
_geom_angle
C3 Pt1 P1 93.9(5)
C3 Pt1 P2 174.4(6)
P1 Pt1 P2 85.4(2)
C3 Pt1 I1 91.3(5)
P1 Pt1 I1 173.59(18)
P2 Pt1 I1 88.98(15)
C12A P2 C13A 107.1(16)
C12A P2 C2 101.6(18)
C13A P2 C2 105.5(16)
C12A P2 Pt1 112.2(11)
C13A P2 Pt1 117.4(8)
C2 P2 Pt1 111.7(9)
C10A P1 C1 104.1(13)
C10A P1 C11A 106.1(11)
C1 P1 C11A 106.5(14)
C10A P1 Pt1 112.9(9)
C1 P1 Pt1 107.8(9)
C11A P1 Pt1 118.4(9)
C3 N1 C14A 128(2)
C3 N1 N2 112(2)
C14A N1 N2 120(2)
C4 N2 N1 104.5(19)
C3 N3 C4 110(2)
C3 N3 C7 136(2)
C4 N3 C7 113(2)
N3 C3 N1 101.6(18)
N3 C3 Pt1 129.2(15)
N1 C3 Pt1 128.6(16)
C1 C2 P2 108.1(18)
C1 C2 H2A 110.1
P2 C2 H2A 110.1
C1 C2 H2B 110.1
P2 C2 H2B 110.1
H2A C2 H2B 108.4
C2 C1 P1 114.9(19)
C2 C1 H1A 108.5
P1 C1 H1A 108.5
C2 C1 H1B 108.5
P1 C1 H1B 108.5
H1A C1 H1B 107.5
C12B C12A C12F 115(3)
C12B C12A P2 119(3)
C12F C12A P2 126(3)
C12C C12B C12A 122(4)
C12C C12B H12B 119.0
C12A C12B H12B 119.0
C12B C12C C12D 117(4)
C12B C12C H12C 121.5
C12D C12C H12C 121.5
C12E C12D C12C 119(3)
C12E C12D H12D 120.3
C12C C12D H12D 120.3
C12D C12E C12F 127(4)
C12D C12E H12E 116.7
C12F C12E H12E 116.7
C12E C12F C12A 119(4)
C12E C12F H12F 120.3
C12A C12F H12F 120.3
C13B C13A C13F 121(3)
C13B C13A P2 120(2)
C13F C13A P2 118(2)
C13A C13B C13C 119(3)
C13A C13B H13B 120.6
C13C C13B H13B 120.6
C13D C13C C13B 124(3)
C13D C13C H13C 118.2
C13B C13C H13C 118.2
C13C C13D C13E 120(3)
C13C C13D H13D 120.0
C13E C13D H13D 120.0
C13D C13E C13F 117(3)
C13D C13E H13E 121.3
C13F C13E H13E 121.3
C13A C13F C13E 120(3)
C13A C13F H13F 120.2
C13E C13F H13F 120.2
C14F C14A C14B 125(3)
C14F C14A N1 117(3)
C14B C14A N1 118(2)
C14C C14B C14A 114(3)
C14C C14B H14B 122.9
C14A C14B H14B 122.9
C14B C14C C14D 119(4)
C14B C14C H14C 120.3
C14D C14C H14C 120.3
C14E C14D C14C 119(3)
C14E C14D H14D 120.5
C14C C14D H14D 120.5
C14D C14E C14F 125(4)
C14D C14E H14E 117.3
C14F C14E H14E 117.3
C14A C14F C14E 114(4)
C14A C14F H14F 122.8
C14E C14F H14F 122.8
C11B C11A C11F 121(3)
C11B C11A P1 119(2)
C11F C11A P1 121(3)
C11A C11B C11C 117(3)
C11A C11B H11B 121.3
C11C C11B H11B 121.3
C11D C11C C11B 117(4)
C11D C11C H11C 121.4
C11B C11C H11C 121.4
C11C C11D C11E 125(4)
C11C C11D H11D 117.4
C11E C11D H11D 117.4
C11F C11E C11D 114(4)
C11F C11E H11E 122.8
C11D C11E H11E 122.8
C11E C11F C11A 124(4)
C11E C11F H11F 117.9
C11A C11F H11F 117.9
N2 C4 N3 111(2)
N2 C4 C5 139(2)
N3 C4 C5 110(2)
C6 C5 C4 99(2)
C6 C5 H5A 112.0
C4 C5 H5A 112.0
C6 C5 H5B 112.0
C4 C5 H5B 112.0
H5A C5 H5B 109.7
C5 C6 C7 110(2)
C5 C6 H6A 109.7
C7 C6 H6A 109.7
C5 C6 H6B 109.7
C7 C6 H6B 109.7
H6A C6 H6B 108.2
N3 C7 C6 99(2)
N3 C7 C8 111(2)
C6 C7 C8 112(2)
N3 C7 H7 111.3
C6 C7 H7 111.3
C8 C7 H7 111.3
C9A C8 C7 113(2)
C9A C8 H8A 109.0
C7 C8 H8A 109.0
C9A C8 H8B 109.0
C7 C8 H8B 109.0
H8A C8 H8B 107.8
C9B C9A C9F 120.0
C9B C9A C8 121(2)
C9F C9A C8 119(2)
C9A C9B C9C 120.0
C9A C9B H9B 120.0
C9C C9B H9B 120.0
C9B C9C C9D 120.0
C9B C9C H9C 120.0
C9D C9C H9C 120.0
C9E C9D C9C 120.0
C9E C9D H9D 120.0
C9C C9D H9D 120.0
C9D C9E C9F 120.0
C9D C9E H9E 120.0
C9F C9E H9E 120.0
C9E C9F C9A 120.0
C9E C9F H9F 120.0
C9A C9F H9F 120.0
C10F C10A C10B 119(3)
C10F C10A P1 120(2)
C10B C10A P1 120.4(19)
C10A C10B C10C 118(3)
C10A C10B H10B 120.8
C10C C10B H10B 120.8
C10D C10C C10B 122(3)
C10D C10C H10C 119.0
C10B C10C H10C 119.0
C10E C10D C10C 117(3)
C10E C10D H10D 121.4
C10C C10D H10D 121.4
C10D C10E C10F 122(3)
C10D C10E H10E 119.1
C10F C10E H10E 119.1
C10A C10F C10E 122(4)
C10A C10F H10F 119.2
C10E C10F H10F 119.2
Cl1 C1' Cl2 117(4)
Cl1 C1' H1'1 108.0
Cl2 C1' H1'1 108.0
Cl1 C1' H1'2 108.0
Cl2 C1' H1'2 108.0
H1'1 C1' H1'2 107.3
Cl4 C2' Cl3 128(5)
Cl4 C2' H2'1 105.4
Cl3 C2' H2'1 105.4
Cl4 C2' H2'2 105.4
Cl3 C2' H2'2 105.4
H2'1 C2' H2'2 106.0

loop_
_geom_bond_atom_site_label_1
_geom_bond_atom_site_label_2
_geom_bond_distance
Pt1 C3 2.03(2)
Pt1 P1 2.270(6)
Pt1 P2 2.275(6)
Pt1 I1 2.6423(17)
P2 C12A 1.78(3)
P2 C13A 1.83(3)
P2 C2 1.86(2)
P1 C10A 1.77(2)
P1 C1 1.78(3)
P1 C11A 1.84(3)
N1 C3 1.38(3)
N1 C14A 1.42(3)
N1 N2 1.43(3)
N2 C4 1.26(4)
N3 C3 1.37(3)
N3 C4 1.39(3)
N3 C7 1.44(3)
C2 C1 1.59(4)
C2 H2A 0.9700
C2 H2B 0.9700
C1 H1A 0.9700
C1 H1B 0.9700
C12A C12B 1.41(5)
C12A C12F 1.45(5)
C12B C12C 1.41(5)
C12B H12B 0.9300
C12C C12D 1.42(6)
C12C H12C 0.9300
C12D C12E 1.29(6)
C12D H12D 0.9300
C12E C12F 1.32(4)
C12E H12E 0.9300
C12F H12F 0.9300
C13A C13B 1.35(4)
C13A C13F 1.41(3)
C13B C13C 1.38(4)
C13B H13B 0.9300
C13C C13D 1.33(5)
C13C H13C 0.9300
C13D C13E 1.42(5)
C13D H13D 0.9300
C13E C13F 1.42(5)
C13E H13E 0.9300
C13F H13F 0.9300
C14A C14F 1.36(4)
C14A C14B 1.42(4)
C14B C14C 1.39(4)
C14B H14B 0.9300
C14C C14D 1.46(6)
C14C H14C 0.9300
C14D C14E 1.23(6)
C14D H14D 0.9300
C14E C14F 1.40(5)
C14E H14E 0.9300
C14F H14F 0.9300
C11A C11B 1.37(4)
C11A C11F 1.38(4)
C11B C11C 1.40(5)
C11B H11B 0.9300
C11C C11D 1.36(7)
C11C H11C 0.9300
C11D C11E 1.40(8)
C11D H11D 0.9300
C11E C11F 1.30(5)
C11E H11E 0.9300
C11F H11F 0.9300
C4 C5 1.51(4)
C5 C6 1.48(5)
C5 H5A 0.9700
C5 H5B 0.9700
C6 C7 1.53(4)
C6 H6A 0.9700
C6 H6B 0.9700
C7 C8 1.60(3)
C7 H7 0.9800
C8 C9A 1.49(3)
C8 H8A 0.9700
C8 H8B 0.9700
C9A C9B 1.3900
C9A C9F 1.3900
C9B C9C 1.3900
C9B H9B 0.9300
C9C C9D 1.3900
C9C H9C 0.9300
C9D C9E 1.3900
C9D H9D 0.9300
C9E C9F 1.3900
C9E H9E 0.9300
C9F H9F 0.9300
C10A C10F 1.37(4)
C10A C10B 1.39(4)
C10B C10C 1.41(4)
C10B H10B 0.9300
C10C C10D 1.39(5)
C10C H10C 0.9300
C10D C10E 1.36(6)
C10D H10D 0.9300
C10E C10F 1.38(5)
C10E H10E 0.9300
C10F H10F 0.9300
Cl2 C1' 1.67(4)
Cl1 C1' 1.67(4)
C1' H1'1 0.9700
C1' H1'2 0.9700
Cl4 C2' 1.59(5)
Cl3 C2' 1.69(5)
C2' H2'1 0.9700
C2' H2'2 0.9700

loop_
_geom_torsion_atom_site_label_1
_geom_torsion_atom_site_label_2
_geom_torsion_atom_site_label_3
_geom_torsion_atom_site_label_4
_geom_torsion
P1 Pt1 P2 C12A 118.7(13)
I1 Pt1 P2 C12A -58.1(13)
P1 Pt1 P2 C13A -116.6(11)
I1 Pt1 P2 C13A 66.5(11)
P1 Pt1 P2 C2 5.4(17)
I1 Pt1 P2 C2 -171.4(17)
C3 Pt1 P1 C10A -93.3(10)
P2 Pt1 P1 C10A 92.3(9)
C3 Pt1 P1 C1 152.3(12)
P2 Pt1 P1 C1 -22.1(11)
C3 Pt1 P1 C11A 31.5(13)
P2 Pt1 P1 C11A -142.9(12)
C3 N1 N2 C4 -1(3)
C14A N1 N2 C4 -180(2)
C4 N3 C3 N1 -1(2)
C7 N3 C3 N1 -180(3)
C4 N3 C3 Pt1 171.0(16)
C7 N3 C3 Pt1 -8(4)
C14A N1 C3 N3 180(2)
N2 N1 C3 N3 1(2)
C14A N1 C3 Pt1 8(3)
N2 N1 C3 Pt1 -170.9(14)
P1 Pt1 C3 N3 -87.3(18)
I1 Pt1 C3 N3 89.0(18)
P1 Pt1 C3 N1 82.2(17)
I1 Pt1 C3 N1 -101.5(17)
C12A P2 C2 C1 -105(3)
C13A P2 C2 C1 143(3)
Pt1 P2 C2 C1 15(3)
P2 C2 C1 P1 -34(3)
C10A P1 C1 C2 -81(3)
C11A P1 C1 C2 167(2)
Pt1 P1 C1 C2 39(3)
C13A P2 C12A C12B 168(3)
C2 P2 C12A C12B 58(3)
Pt1 P2 C12A C12B -62(3)
C13A P2 C12A C12F -13(3)
C2 P2 C12A C12F -123(3)
Pt1 P2 C12A C12F 117(3)
C12F C12A C12B C12C -3(6)
P2 C12A C12B C12C 176(3)
C12A C12B C12C C12D 4(6)
C12B C12C C12D C12E -3(6)
C12C C12D C12E C12F 2(7)
C12D C12E C12F C12A -1(6)
C12B C12A C12F C12E 2(5)
P2 C12A C12F C12E -177(3)
C12A P2 C13A C13B -57(3)
C2 P2 C13A C13B 50(3)
Pt1 P2 C13A C13B 176(2)
C12A P2 C13A C13F 133(2)
C2 P2 C13A C13F -120(2)
Pt1 P2 C13A C13F 6(3)
C13F C13A C13B C13C -2(5)
P2 C13A C13B C13C -171(3)
C13A C13B C13C C13D -1(6)
C13B C13C C13D C13E 2(6)
C13C C13D C13E C13F -1(5)
C13B C13A C13F C13E 3(4)
P2 C13A C13F C13E 173(2)
C13D C13E C13F C13A -2(4)
C3 N1 C14A C14F -133(3)
N2 N1 C14A C14F 46(4)
C3 N1 C14A C14B 47(4)
N2 N1 C14A C14B -135(3)
C14F C14A C14B C14C 3(5)
N1 C14A C14B C14C -176(3)
C14A C14B C14C C14D -8(5)
C14B C14C C14D C14E 16(7)
C14C C14D C14E C14F -17(8)
C14B C14A C14F C14E -3(6)
N1 C14A C14F C14E 176(3)
C14D C14E C14F C14A 11(7)
C10A P1 C11A C11B 63(2)
C1 P1 C11A C11B 173(2)
Pt1 P1 C11A C11B -65(2)
C10A P1 C11A C11F -117(3)
C1 P1 C11A C11F -7(3)
Pt1 P1 C11A C11F 115(3)
C11F C11A C11B C11C -3(4)
P1 C11A C11B C11C 176(2)
C11A C11B C11C C11D 4(4)
C11B C11C C11D C11E -8(6)
C11C C11D C11E C11F 9(7)
C11D C11E C11F C11A -8(7)
C11B C11A C11F C11E 6(6)
P1 C11A C11F C11E -174(4)
N1 N2 C4 N3 0(3)
N1 N2 C4 C5 179(4)
C3 N3 C4 N2 0(3)
C7 N3 C4 N2 180(2)
C3 N3 C4 C5 -179(2)
C7 N3 C4 C5 1(3)
N2 C4 C5 C6 -161(4)
N3 C4 C5 C6 18(3)
C4 C5 C6 C7 -30(3)
C3 N3 C7 C6 161(3)
C4 N3 C7 C6 -18(3)
C3 N3 C7 C8 -81(4)
C4 N3 C7 C8 100(3)
C5 C6 C7 N3 30(3)
C5 C6 C7 C8 -87(3)
N3 C7 C8 C9A 175(2)
C6 C7 C8 C9A -75(3)
C7 C8 C9A C9B -75(3)
C7 C8 C9A C9F 96(3)
C9F C9A C9B C9C 0.0
C8 C9A C9B C9C 171(2)
C9A C9B C9C C9D 0.0
C9B C9C C9D C9E 0.0
C9C C9D C9E C9F 0.0
C9D C9E C9F C9A 0.0
C9B C9A C9F C9E 0.0
C8 C9A C9F C9E -171(2)
C1 P1 C10A C10F -69(3)
C11A P1 C10A C10F 43(3)
Pt1 P1 C10A C10F 174(3)
C1 P1 C10A C10B 105(3)
C11A P1 C10A C10B -143(2)
Pt1 P1 C10A C10B -12(3)
C10F C10A C10B C10C -6(5)
P1 C10A C10B C10C -180(2)
C10A C10B C10C C10D 5(5)
C10B C10C C10D C10E -2(6)
C10C C10D C10E C10F 0(7)
C10B C10A C10F C10E 4(6)
P1 C10A C10F C10E 178(3)
C10D C10E C10F C10A -1(7)
